data_1542701
loop_
_publ_author_name
'Li, Xiaoyuan'
'Su, Jinhuan'
'Liu, Zhourujun'
'Zhu, Yuanyuan'
'Dong, Zhenghao'
'Qiu, Shuai'
'Wang, Jiayi'
'Lin, Li'
'Shen, Zhiqiang'
'Yan, Wenjin'
'Wang, Kairong'
'Wang, Rui'

_publ_section_title
;
 Synthesis of Chiral \a-Trifluoromethylamines with
 2,2,2-Trifluoroethylamine as a &quot;Building Block&quot;.
;
_journal_issue 5
_journal_name_full 'Organic letters'
_journal_page_first 956
_journal_paper_doi 10.1021/acs.orglett.5b03566
_journal_volume 18
_journal_year 2016
_chemical_absolute_configuration unk
_chemical_formula_sum 'C26 H20 Cl F3 N2 O3'
_chemical_formula_weight 500.89
_chemical_name_systematic
; 
 ? 
;
_space_group_IT_number 4
_symmetry_cell_setting monoclinic
_symmetry_space_group_name_Hall 'P 2yb'
_symmetry_space_group_name_H-M 'P 1 21 1'
_atom_sites_solution_hydrogens geom
_atom_sites_solution_primary direct
_atom_sites_solution_secondary difmap
_audit_creation_method SHELXL-97
_cell_angle_alpha 90.00
_cell_angle_beta 115.560(2)
_cell_angle_gamma 90.00
_cell_formula_units_Z 2
_cell_length_a 10.2811(14)
_cell_length_b 11.1490(16)
_cell_length_c 11.3115(17)
_cell_measurement_reflns_used 4080
_cell_measurement_temperature 296(2)
_cell_measurement_theta_max 30.79
_cell_measurement_theta_min 2.71
_cell_volume 1169.7(3)
_computing_cell_refinement 'Bruker SMART'
_computing_data_collection 'Bruker SMART APEX II'
_computing_data_reduction 'Bruker SMART'
_computing_structure_refinement 'SHELXL-97 (Sheldrick, 2008)'
_computing_structure_solution 'SHELXS-97 (Sheldrick, 2008)'
_diffrn_ambient_temperature 296(2)
_diffrn_measured_fraction_theta_full 0.996
_diffrn_measured_fraction_theta_max 0.996
_diffrn_measurement_device_type 'Bruker APEX II area detector'
_diffrn_measurement_method '\w scans'
_diffrn_radiation_monochromator graphite
_diffrn_radiation_source 'fine-focus sealed tube'
_diffrn_radiation_type MoK\a
_diffrn_radiation_wavelength 0.71073
_diffrn_reflns_av_R_equivalents 0.0215
_diffrn_reflns_av_sigmaI/netI 0.0313
_diffrn_reflns_limit_h_max 9
_diffrn_reflns_limit_h_min -12
_diffrn_reflns_limit_k_max 13
_diffrn_reflns_limit_k_min -12
_diffrn_reflns_limit_l_max 13
_diffrn_reflns_limit_l_min -12
_diffrn_reflns_number 5916
_diffrn_reflns_theta_full 25.00
_diffrn_reflns_theta_max 25.00
_diffrn_reflns_theta_min 2.00
_exptl_absorpt_coefficient_mu 0.219
_exptl_absorpt_correction_T_max 0.9412
_exptl_absorpt_correction_T_min 0.9372
_exptl_absorpt_correction_type multi-scan
_exptl_absorpt_process_details SADABS
_exptl_crystal_colour yellow
_exptl_crystal_density_diffrn 1.422
_exptl_crystal_density_method 'not measured'
_exptl_crystal_description block
_exptl_crystal_F_000 516
_exptl_crystal_size_max 0.30
_exptl_crystal_size_mid 0.28
_exptl_crystal_size_min 0.28
_refine_diff_density_max 0.159
_refine_diff_density_min -0.145
_refine_diff_density_rms 0.036
_refine_ls_abs_structure_details 'Flack H D (1983), Acta Cryst. A39, 876-881'
_refine_ls_abs_structure_Flack -0.02(6)
_refine_ls_extinction_coef 0.160(3)
_refine_ls_extinction_expression Fc^*^=kFc[1+0.001xFc^2^\l^3^/sin(2\q)]^-1/4^
_refine_ls_extinction_method SHELXL
_refine_ls_goodness_of_fit_ref 1.005
_refine_ls_hydrogen_treatment mixed
_refine_ls_matrix_type full
_refine_ls_number_parameters 319
_refine_ls_number_reflns 3771
_refine_ls_number_restraints 1
_refine_ls_restrained_S_all 1.005
_refine_ls_R_factor_all 0.0307
_refine_ls_R_factor_gt 0.0294
_refine_ls_shift/su_max 0.000
_refine_ls_shift/su_mean 0.000
_refine_ls_structure_factor_coef Fsqd
_refine_ls_weighting_details 'calc w=1/[\s^2^(Fo^2^)+(0.0100P)^2^+0.3650P] where P=(Fo^2^+2Fc^2^)/3'
_refine_ls_weighting_scheme calc
_refine_ls_wR_factor_gt 0.0678
_refine_ls_wR_factor_ref 0.0688
_reflns_number_gt 3617
_reflns_number_total 3771
_reflns_threshold_expression >2sigma(I)
_cod_data_source_file ol5b03566_si_003.cif
_cod_data_source_block 1
_cod_depositor_comments
;
The following automatic conversions were performed:

'_chemical_absolute_configuration' value ' unk ' changed to 'unk'
according to
/usr/data/users/saulius/crontab/automatic-downloads/current/ACS/lib/dictionaries/cif_core.dic
dictionary named 'cif_core.dic' version 2.4.2 from 2011-04-26.

'_symmetry_cell_setting' value 'Monoclinic' changed to 'monoclinic'
according to
/usr/data/users/saulius/crontab/automatic-downloads/current/ACS/lib/dictionaries/cif_core.dic
dictionary named 'cif_core.dic' version 2.4.2 from 2011-04-26.

'_exptl_absorpt_correction_type' value 'Multi-scan' changed to
'multi-scan' according to
/usr/data/users/saulius/crontab/automatic-downloads/current/ACS/lib/dictionaries/cif_core.dic
dictionary named 'cif_core.dic' version 2.4.2 from 2011-04-26.

Automatic conversion script
Id: cif_fix_values 4268 2015-11-12 08:31:59Z antanas 
;
_cod_original_sg_symbol_H-M P2(1)
_cod_database_code 1542701

loop_
_symmetry_equiv_pos_as_xyz
'x, y, z'
'-x, y+1/2, -z'

loop_
_atom_site_label
_atom_site_type_symbol
_atom_site_fract_x
_atom_site_fract_y
_atom_site_fract_z
_atom_site_U_iso_or_equiv
_atom_site_adp_type
_atom_site_occupancy
_atom_site_symmetry_multiplicity
_atom_site_calc_flag
_atom_site_refinement_flags
Cl1 Cl 0.67608(7) 0.80695(6) 0.68836(7) 0.0730(2) Uani 1 1 d .
O1 O 0.22356(16) 1.16105(14) 0.48511(15) 0.0552(4) Uani 1 1 d .
O2 O -0.01652(18) 0.72396(16) 0.10820(17) 0.0684(5) Uani 1 1 d .
O3 O 0.0918(2) 0.56600(16) 0.23297(17) 0.0699(5) Uani 1 1 d .
N1 N 0.32912(19) 1.11307(17) 0.70411(18) 0.0510(5) Uani 1 1 d .
N2 N 0.40861(17) 0.94394(16) 0.47581(16) 0.0439(4) Uani 1 1 d .
C1 C 0.6029(2) 0.8883(2) 0.7758(2) 0.0554(6) Uani 1 1 d .
C2 C 0.4891(2) 0.96575(19) 0.7116(2) 0.0443(5) Uani 1 1 d .
C3 C 0.4395(2) 1.0361(2) 0.7865(2) 0.0488(5) Uani 1 1 d .
C4 C 0.4972(3) 1.0282(2) 0.9213(2) 0.0640(6) Uani 1 1 d .
H4 H 0.4620 1.0743 0.9697 0.077 Uiso 1 1 calc R
C5 C 0.6106(3) 0.9479(3) 0.9813(3) 0.0739(8) Uani 1 1 d .
H5 H 0.6524 0.9410 1.0721 0.089 Uiso 1 1 calc R
C6 C 0.6629(3) 0.8789(2) 0.9113(2) 0.0680(7) Uani 1 1 d .
H6 H 0.7384 0.8258 0.9545 0.082 Uiso 1 1 calc R
C7 C 0.40141(19) 0.99592(18) 0.5730(2) 0.0411(5) Uani 1 1 d .
C8 C 0.3038(2) 1.10027(19) 0.5758(2) 0.0432(5) Uani 1 1 d .
C10 C 0.2630(3) 1.2068(3) 0.7488(3) 0.0740(8) Uani 1 1 d .
H10A H 0.3366 1.2585 0.8088 0.111 Uiso 1 1 calc R
H10B H 0.2103 1.1713 0.7922 0.111 Uiso 1 1 calc R
H10C H 0.1984 1.2527 0.6750 0.111 Uiso 1 1 calc R
C11 C 0.3101(2) 0.9728(2) 0.3414(2) 0.0434(5) Uani 1 1 d .
H11 H 0.2760 1.0553 0.3386 0.052 Uiso 1 1 calc R
C12 C 0.3957(3) 0.9660(3) 0.2605(3) 0.0650(7) Uani 1 1 d .
C13 C 0.17624(19) 0.88708(19) 0.28562(19) 0.0384(4) Uani 1 1 d .
H13 H 0.1278 0.9026 0.1912 0.046 Uiso 1 1 calc R
C14 C 0.06995(19) 0.92596(18) 0.34056(18) 0.0388(4) Uani 1 1 d .
C15 C 0.0731(2) 0.8710(2) 0.4497(2) 0.0479(5) Uani 1 1 d .
H15 H 0.1375 0.8083 0.4876 0.057 Uiso 1 1 calc R
C16 C -0.0194(3) 0.9071(2) 0.5065(2) 0.0588(6) Uani 1 1 d .
H16 H -0.0147 0.8689 0.5814 0.071 Uiso 1 1 calc R
C17 C -0.1142(2) 0.9971(2) 0.4518(2) 0.0576(6) Uani 1 1 d .
H17 H -0.1753 1.0199 0.4891 0.069 Uiso 1 1 calc R
C18 C -0.1226(2) 1.0573(2) 0.3390(2) 0.0474(5) Uani 1 1 d .
C19 C -0.2218(2) 1.1522(2) 0.2809(3) 0.0576(6) Uani 1 1 d .
H19 H -0.2838 1.1746 0.3173 0.069 Uiso 1 1 calc R
C20 C -0.2282(3) 1.2111(2) 0.1732(3) 0.0643(7) Uani 1 1 d .
H20 H -0.2949 1.2725 0.1362 0.077 Uiso 1 1 calc R
C21 C -0.1348(3) 1.1796(2) 0.1183(3) 0.0617(6) Uani 1 1 d .
H21 H -0.1382 1.2208 0.0455 0.074 Uiso 1 1 calc R
C22 C -0.0379(2) 1.0878(2) 0.1712(2) 0.0487(5) Uani 1 1 d .
H22 H 0.0235 1.0680 0.1334 0.058 Uiso 1 1 calc R
C23 C -0.02884(19) 1.02264(18) 0.28183(19) 0.0403(4) Uani 1 1 d .
C24 C 0.2039(2) 0.7536(2) 0.3002(2) 0.0435(5) Uani 1 1 d .
C25 C 0.0806(2) 0.6821(2) 0.2028(2) 0.0459(5) Uani 1 1 d .
C26 C 0.3190(2) 0.6962(2) 0.3839(2) 0.0601(6) Uani 1 1 d .
H26A H 0.3226 0.6129 0.3818 0.072 Uiso 1 1 calc R
H26B H 0.3965 0.7390 0.4449 0.072 Uiso 1 1 calc R
C27 C -0.0166(3) 0.4868(3) 0.1445(3) 0.0855(9) Uani 1 1 d .
H27A H -0.1090 0.5088 0.1399 0.128 Uiso 1 1 calc R
H27B H 0.0055 0.4058 0.1755 0.128 Uiso 1 1 calc R
H27C H -0.0189 0.4929 0.0590 0.128 Uiso 1 1 calc R
F1 F 0.50602(17) 1.04346(19) 0.30638(19) 0.0990(6) Uani 1 1 d .
F2 F 0.4523(2) 0.86026(19) 0.2581(2) 0.1029(6) Uani 1 1 d .
F3 F 0.31511(17) 0.9988(2) 0.13788(15) 0.1131(8) Uani 1 1 d .

loop_
_atom_site_aniso_label
_atom_site_aniso_U_11
_atom_site_aniso_U_22
_atom_site_aniso_U_33
_atom_site_aniso_U_23
_atom_site_aniso_U_13
_atom_site_aniso_U_12
Cl1 0.0598(4) 0.0608(4) 0.0787(4) -0.0104(3) 0.0113(3) 0.0194(3)
O1 0.0541(8) 0.0466(9) 0.0560(9) 0.0017(8) 0.0152(7) 0.0074(7)
O2 0.0577(10) 0.0654(11) 0.0562(10) -0.0016(9) 0.0003(9) -0.0038(8)
O3 0.0748(11) 0.0517(10) 0.0607(10) -0.0021(8) 0.0080(9) -0.0136(8)
N1 0.0474(10) 0.0539(12) 0.0520(11) -0.0043(9) 0.0215(8) 0.0042(9)
N2 0.0329(8) 0.0468(10) 0.0468(10) -0.0033(8) 0.0122(7) -0.0027(7)
C1 0.0484(12) 0.0425(12) 0.0583(14) -0.0018(11) 0.0070(11) -0.0009(10)
C2 0.0376(10) 0.0418(12) 0.0459(11) -0.0040(10) 0.0107(9) -0.0069(9)
C3 0.0464(11) 0.0461(13) 0.0485(12) -0.0033(10) 0.0153(10) -0.0072(10)
C4 0.0702(15) 0.0686(17) 0.0487(13) -0.0027(12) 0.0215(12) -0.0055(13)
C5 0.0854(19) 0.0691(18) 0.0457(14) 0.0033(13) 0.0081(13) -0.0074(15)
C6 0.0642(15) 0.0564(15) 0.0560(14) 0.0060(13) 0.0002(12) 0.0033(12)
C7 0.0336(9) 0.0373(10) 0.0475(11) -0.0028(9) 0.0129(9) -0.0049(8)
C8 0.0391(10) 0.0399(11) 0.0468(11) -0.0015(10) 0.0149(9) -0.0036(9)
C10 0.0776(18) 0.0758(18) 0.0768(18) -0.0068(15) 0.0410(15) 0.0170(15)
C11 0.0347(10) 0.0504(13) 0.0450(11) -0.0012(10) 0.0171(9) -0.0004(9)
C12 0.0438(12) 0.093(2) 0.0625(15) 0.0043(15) 0.0269(11) -0.0049(13)
C13 0.0316(9) 0.0461(11) 0.0367(10) -0.0021(9) 0.0138(8) -0.0011(9)
C14 0.0325(9) 0.0427(11) 0.0396(10) -0.0063(9) 0.0142(8) -0.0069(8)
C15 0.0459(11) 0.0510(13) 0.0458(11) -0.0011(10) 0.0190(10) -0.0026(10)
C16 0.0621(14) 0.0721(17) 0.0524(13) -0.0030(12) 0.0344(11) -0.0086(13)
C17 0.0500(12) 0.0706(16) 0.0641(14) -0.0193(13) 0.0358(11) -0.0091(12)
C18 0.0339(10) 0.0503(12) 0.0581(13) -0.0174(11) 0.0200(9) -0.0101(9)
C19 0.0391(11) 0.0532(14) 0.0789(16) -0.0201(13) 0.0238(11) -0.0004(10)
C20 0.0480(13) 0.0490(14) 0.0831(19) -0.0048(13) 0.0163(13) 0.0064(11)
C21 0.0597(14) 0.0498(14) 0.0685(16) 0.0066(12) 0.0210(12) 0.0048(12)
C22 0.0426(11) 0.0510(13) 0.0528(12) -0.0006(10) 0.0207(10) 0.0006(10)
C23 0.0304(9) 0.0439(11) 0.0439(10) -0.0083(9) 0.0135(8) -0.0048(8)
C24 0.0365(10) 0.0519(13) 0.0417(11) -0.0074(10) 0.0164(9) -0.0019(9)
C25 0.0445(11) 0.0512(13) 0.0412(11) -0.0031(10) 0.0176(10) -0.0011(10)
C26 0.0471(13) 0.0477(13) 0.0674(15) -0.0076(12) 0.0076(11) 0.0052(10)
C27 0.092(2) 0.0659(18) 0.0740(18) -0.0158(15) 0.0124(16) -0.0287(17)
F1 0.0608(9) 0.1334(16) 0.1169(14) 0.0032(12) 0.0517(9) -0.0305(10)
F2 0.1072(14) 0.1111(15) 0.1338(16) -0.0108(12) 0.0930(13) 0.0115(12)
F3 0.0712(10) 0.220(2) 0.0580(9) 0.0287(12) 0.0376(8) -0.0031(13)

loop_
_atom_type_symbol
_atom_type_description
_atom_type_scat_dispersion_real
_atom_type_scat_dispersion_imag
_atom_type_scat_source
C C 0.0033 0.0016 'International Tables Vol C Tables 4.2.6.8 and 6.1.1.4'
H H 0.0000 0.0000 'International Tables Vol C Tables 4.2.6.8 and 6.1.1.4'
N N 0.0061 0.0033 'International Tables Vol C Tables 4.2.6.8 and 6.1.1.4'
O O 0.0106 0.0060 'International Tables Vol C Tables 4.2.6.8 and 6.1.1.4'
F F 0.0171 0.0103 'International Tables Vol C Tables 4.2.6.8 and 6.1.1.4'
Cl Cl 0.1484 0.1585 'International Tables Vol C Tables 4.2.6.8 and 6.1.1.4'

loop_
_geom_angle_atom_site_label_1
_geom_angle_atom_site_label_2
_geom_angle_atom_site_label_3
_geom_angle
C25 O3 C27 117.7(2)
C8 N1 C3 111.66(17)
C8 N1 C10 122.8(2)
C3 N1 C10 125.0(2)
C7 N2 C11 121.92(17)
C2 C1 C6 120.0(2)
C2 C1 Cl1 120.29(18)
C6 C1 Cl1 119.68(19)
C1 C2 C3 118.6(2)
C1 C2 C7 133.9(2)
C3 C2 C7 107.49(18)
C4 C3 C2 122.5(2)
C4 C3 N1 127.6(2)
C2 C3 N1 109.91(18)
C3 C4 C5 116.7(2)
C3 C4 H4 121.6
C5 C4 H4 121.6
C6 C5 C4 122.3(2)
C6 C5 H5 118.8
C4 C5 H5 118.8
C5 C6 C1 119.9(2)
C5 C6 H6 120.1
C1 C6 H6 120.1
N2 C7 C2 125.38(18)
N2 C7 C8 129.84(18)
C2 C7 C8 104.78(17)
O1 C8 N1 126.1(2)
O1 C8 C7 128.02(19)
N1 C8 C7 105.81(17)
N1 C10 H10A 109.5
N1 C10 H10B 109.5
H10A C10 H10B 109.5
N1 C10 H10C 109.5
H10A C10 H10C 109.5
H10B C10 H10C 109.5
N2 C11 C12 107.17(16)
N2 C11 C13 112.39(17)
C12 C11 C13 111.28(18)
N2 C11 H11 108.6
C12 C11 H11 108.6
C13 C11 H11 108.6
F2 C12 F3 107.9(2)
F2 C12 F1 106.1(2)
F3 C12 F1 105.7(2)
F2 C12 C11 115.6(2)
F3 C12 C11 110.70(19)
F1 C12 C11 110.4(2)
C24 C13 C14 111.56(16)
C24 C13 C11 117.75(16)
C14 C13 C11 108.64(16)
C24 C13 H13 106.0
C14 C13 H13 106.0
C11 C13 H13 106.0
C15 C14 C23 119.49(18)
C15 C14 C13 119.72(18)
C23 C14 C13 120.74(17)
C14 C15 C16 121.6(2)
C14 C15 H15 119.2
C16 C15 H15 119.2
C17 C16 C15 119.8(2)
C17 C16 H16 120.1
C15 C16 H16 120.1
C16 C17 C18 121.3(2)
C16 C17 H17 119.4
C18 C17 H17 119.4
C17 C18 C19 121.7(2)
C17 C18 C23 119.4(2)
C19 C18 C23 118.9(2)
C20 C19 C18 121.5(2)
C20 C19 H19 119.2
C18 C19 H19 119.2
C19 C20 C21 120.0(2)
C19 C20 H20 120.0
C21 C20 H20 120.0
C22 C21 C20 120.2(2)
C22 C21 H21 119.9
C20 C21 H21 119.9
C21 C22 C23 121.8(2)
C21 C22 H22 119.1
C23 C22 H22 119.1
C22 C23 C18 117.49(19)
C22 C23 C14 124.04(17)
C18 C23 C14 118.46(18)
C26 C24 C25 118.8(2)
C26 C24 C13 128.7(2)
C25 C24 C13 112.57(17)
O2 C25 O3 123.7(2)
O2 C25 C24 124.2(2)
O3 C25 C24 112.10(19)
C24 C26 H26A 120.0
C24 C26 H26B 120.0
H26A C26 H26B 120.0
O3 C27 H27A 109.5
O3 C27 H27B 109.5
H27A C27 H27B 109.5
O3 C27 H27C 109.5
H27A C27 H27C 109.5
H27B C27 H27C 109.5

loop_
_geom_bond_atom_site_label_1
_geom_bond_atom_site_label_2
_geom_bond_distance
Cl1 C1 1.734(3)
O1 C8 1.209(2)
O2 C25 1.199(3)
O3 C25 1.331(3)
O3 C27 1.436(3)
N1 C8 1.367(3)
N1 C3 1.407(3)
N1 C10 1.452(3)
N2 C7 1.273(3)
N2 C11 1.453(3)
C1 C2 1.382(3)
C1 C6 1.387(3)
C2 C3 1.402(3)
C2 C7 1.471(3)
C3 C4 1.380(3)
C4 C5 1.393(4)
C4 H4 0.9300
C5 C6 1.370(4)
C5 H5 0.9300
C6 H6 0.9300
C7 C8 1.545(3)
C10 H10A 0.9600
C10 H10B 0.9600
C10 H10C 0.9600
C11 C12 1.521(3)
C11 C13 1.567(3)
C11 H11 0.9800
C12 F2 1.320(3)
C12 F3 1.324(3)
C12 F1 1.339(3)
C13 C24 1.511(3)
C13 C14 1.534(3)
C13 H13 0.9800
C14 C15 1.366(3)
C14 C23 1.433(3)
C15 C16 1.417(3)
C15 H15 0.9300
C16 C17 1.349(4)
C16 H16 0.9300
C17 C18 1.411(3)
C17 H17 0.9300
C18 C19 1.418(3)
C18 C23 1.426(3)
C19 C20 1.361(4)
C19 H19 0.9300
C20 C21 1.395(4)
C20 H20 0.9300
C21 C22 1.372(3)
C21 H21 0.9300
C22 C23 1.415(3)
C22 H22 0.9300
C24 C26 1.319(3)
C24 C25 1.500(3)
C26 H26A 0.9300
C26 H26B 0.9300
C27 H27A 0.9600
C27 H27B 0.9600
C27 H27C 0.9600

loop_
_geom_torsion_atom_site_label_1
_geom_torsion_atom_site_label_2
_geom_torsion_atom_site_label_3
_geom_torsion_atom_site_label_4
_geom_torsion
C6 C1 C2 C3 1.9(3)
Cl1 C1 C2 C3 -175.61(17)
C6 C1 C2 C7 -179.1(2)
Cl1 C1 C2 C7 3.4(3)
C1 C2 C3 C4 -2.0(3)
C7 C2 C3 C4 178.7(2)
C1 C2 C3 N1 176.85(19)
C7 C2 C3 N1 -2.4(2)
C8 N1 C3 C4 177.2(2)
C10 N1 C3 C4 5.4(4)
C8 N1 C3 C2 -1.6(2)
C10 N1 C3 C2 -173.4(2)
C2 C3 C4 C5 1.3(3)
N1 C3 C4 C5 -177.3(2)
C3 C4 C5 C6 -0.5(4)
C4 C5 C6 C1 0.4(4)
C2 C1 C6 C5 -1.1(4)
Cl1 C1 C6 C5 176.4(2)
C11 N2 C7 C2 175.00(18)
C11 N2 C7 C8 -4.7(3)
C1 C2 C7 N2 6.1(4)
C3 C2 C7 N2 -174.81(19)
C1 C2 C7 C8 -174.1(2)
C3 C2 C7 C8 5.0(2)
C3 N1 C8 O1 -173.8(2)
C10 N1 C8 O1 -1.8(3)
C3 N1 C8 C7 4.7(2)
C10 N1 C8 C7 176.7(2)
N2 C7 C8 O1 -7.7(3)
C2 C7 C8 O1 172.5(2)
N2 C7 C8 N1 173.9(2)
C2 C7 C8 N1 -5.9(2)
C7 N2 C11 C12 143.4(2)
C7 N2 C11 C13 -94.1(2)
N2 C11 C12 F2 61.0(3)
C13 C11 C12 F2 -62.2(3)
N2 C11 C12 F3 -176.0(2)
C13 C11 C12 F3 60.8(3)
N2 C11 C12 F1 -59.4(3)
C13 C11 C12 F1 177.4(2)
N2 C11 C13 C24 -50.3(2)
C12 C11 C13 C24 69.9(2)
N2 C11 C13 C14 77.7(2)
C12 C11 C13 C14 -162.07(19)
C24 C13 C14 C15 36.1(2)
C11 C13 C14 C15 -95.4(2)
C24 C13 C14 C23 -146.45(17)
C11 C13 C14 C23 82.1(2)
C23 C14 C15 C16 0.1(3)
C13 C14 C15 C16 177.6(2)
C14 C15 C16 C17 0.6(3)
C15 C16 C17 C18 -0.6(4)
C16 C17 C18 C19 -179.9(2)
C16 C17 C18 C23 -0.1(3)
C17 C18 C19 C20 179.1(2)
C23 C18 C19 C20 -0.6(3)
C18 C19 C20 C21 -0.7(4)
C19 C20 C21 C22 1.1(4)
C20 C21 C22 C23 0.0(3)
C21 C22 C23 C18 -1.3(3)
C21 C22 C23 C14 179.8(2)
C17 C18 C23 C22 -178.12(19)
C19 C18 C23 C22 1.6(3)
C17 C18 C23 C14 0.8(3)
C19 C18 C23 C14 -179.43(18)
C15 C14 C23 C22 178.07(19)
C13 C14 C23 C22 0.6(3)
C15 C14 C23 C18 -0.8(3)
C13 C14 C23 C18 -178.30(17)
C14 C13 C24 C26 -105.3(3)
C11 C13 C24 C26 21.3(3)
C14 C13 C24 C25 75.3(2)
C11 C13 C24 C25 -158.06(17)
C27 O3 C25 O2 1.9(4)
C27 O3 C25 C24 -177.5(2)
C26 C24 C25 O2 -165.7(2)
C13 C24 C25 O2 13.7(3)
C26 C24 C25 O3 13.8(3)
C13 C24 C25 O3 -166.84(19)
